data_7014757
loop_
_publ_author_name
'Savjani, Nicky'
'Lancaster, Simon J.'
'Bew, Sean'
'Hughes, David L.'
'Bochmann, Manfred'

_publ_section_title
;
 Synthesis and structures of gold perfluorophthalimido complexes.
;
_journal_issue 5
_journal_name_full 'Dalton transactions (Cambridge, England : 2003)'
_journal_page_first 1079
_journal_page_last 1090
_journal_paper_doi 10.1039/c0dt01134g
_journal_volume 40
_journal_year 2011
_chemical_formula_moiety 'C11 H9 F4 N O2 Si'
_chemical_formula_structural 'trimethyl silyl tetrafluorophthalimide'
_chemical_formula_sum 'C11 H9 F4 N O2 Si'
_chemical_formula_weight 291.28
_chemical_name_common 'Compound 4'
_chemical_name_systematic
;
?
;
_space_group_IT_number 14
_symmetry_cell_setting monoclinic
_symmetry_space_group_name_Hall '-P 2ybc'
_symmetry_space_group_name_H-M 'P 1 21/c 1'
_atom_sites_solution_hydrogens geom
_atom_sites_solution_primary direct
_atom_sites_solution_secondary difmap
_audit_creation_method 'SHELXL-97 and CrysAlisPro RED'
_cell_angle_alpha 90.00
_cell_angle_beta 91.391(6)
_cell_angle_gamma 90.00
_cell_formula_units_Z 8
_cell_length_a 9.5135(8)
_cell_length_b 24.759(2)
_cell_length_c 10.7793(6)
_cell_measurement_temperature 140(1)
_cell_volume 2538.3(3)
_computing_cell_refinement
;
CrysAlisPro RED, Oxford Diffraction Ltd., Version 1.171.32.24
;
_computing_data_collection
;
CrysAlisPro CCD, Oxford Diffraction Ltd., Version 1.171.32.24
;
_computing_data_reduction
;
CrysAlisPro RED, Oxford Diffraction Ltd., Version 1.171.32.24
;
_computing_molecular_graphics 'ORTEP (Johnson, 1971)'
_computing_publication_material 'SHELXL-97 (Sheldrick, 2008)'
_computing_structure_refinement 'SHELXL-97 (Sheldrick, 2008)'
_computing_structure_solution 'SHELXS-97 (Sheldrick, 2008)'
_diffrn_ambient_temperature 140(1)
_diffrn_detector_area_resol_mean 16.0050
_diffrn_measured_fraction_theta_full 0.997
_diffrn_measured_fraction_theta_max 0.997
_diffrn_measurement_device_type 'Oxford Diffraction Xcalibur 3/CCD'
_diffrn_measurement_method 'Thin slice \f and \w scans'
_diffrn_radiation_monochromator graphite
_diffrn_radiation_source 'Enhance (Mo) X-ray Source'
_diffrn_radiation_type Mo-K\a
_diffrn_radiation_wavelength 0.71073
_diffrn_reflns_av_R_equivalents 0.2034
_diffrn_reflns_av_sigmaI/netI 0.1570
_diffrn_reflns_limit_h_max 9
_diffrn_reflns_limit_h_min -9
_diffrn_reflns_limit_k_max 23
_diffrn_reflns_limit_k_min -23
_diffrn_reflns_limit_l_max 10
_diffrn_reflns_limit_l_min -10
_diffrn_reflns_number 27063
_diffrn_reflns_theta_full 20.00
_diffrn_reflns_theta_max 20.00
_diffrn_reflns_theta_min 3.11
_exptl_absorpt_coefficient_mu 0.231
_exptl_absorpt_correction_T_max 1.029
_exptl_absorpt_correction_T_min 0.967
_exptl_absorpt_correction_type multi-scan
_exptl_absorpt_process_details
;
CrysAlisPro RED, Oxford Diffraction Ltd., Version 1.171.32.24
Empirical absorption correction using spherical harmonics,
implemented in SCALE3 ABSPACK scaling algorithm.
;
_exptl_crystal_colour colourless
_exptl_crystal_density_diffrn 1.524
_exptl_crystal_density_method 'not measured'
_exptl_crystal_description plate
_exptl_crystal_F_000 1184
_exptl_crystal_size_max 0.30
_exptl_crystal_size_mid 0.24
_exptl_crystal_size_min 0.06
_refine_diff_density_max 0.196
_refine_diff_density_min -0.195
_refine_diff_density_rms 0.046
_refine_ls_extinction_method none
_refine_ls_goodness_of_fit_ref 0.869
_refine_ls_hydrogen_treatment constr
_refine_ls_matrix_type full
_refine_ls_number_parameters 343
_refine_ls_number_reflns 2357
_refine_ls_number_restraints 0
_refine_ls_restrained_S_all 0.869
_refine_ls_R_factor_all 0.1449
_refine_ls_R_factor_gt 0.0516
_refine_ls_shift/su_max 0.001
_refine_ls_shift/su_mean 0.000
_refine_ls_structure_factor_coef Fsqd
_refine_ls_weighting_details 'calc w=1/[\s^2^(Fo^2^)+(0.0000P)^2^+0.0000P] where P=(Fo^2^+2Fc^2^)/3'
_refine_ls_weighting_scheme calc
_refine_ls_wR_factor_gt 0.0388
_refine_ls_wR_factor_ref 0.0495
_reflns_number_gt 1262
_reflns_number_total 2357
_reflns_threshold_expression I>2sigma(I)
_cod_data_source_file C0DT01134G.TXT
_cod_data_source_block simonl17a
_cod_depositor_comments
;
The following automatic conversions were performed:
'_symmetry_cell_setting' value 'Monoclinic' changed to 'monoclinic'
according to '/home/saulius/struct/CIF-dictionaries/cif_core.dic'
dictionary named 'cif_core.dic' version 2.4.1 from 2010-06-29.

Automatic conversion script
Id: cif_fix_enum 1555 2011-01-17 13:19:09Z saulius 
;
_cod_original_sg_symbol_H-M P21/c
_cod_database_code 7014757

loop_
_symmetry_equiv_pos_as_xyz
'x, y, z'
'-x, y+1/2, -z+1/2'
'-x, -y, -z'
'x, -y-1/2, z-1/2'

loop_
_atom_site_label
_atom_site_type_symbol
_atom_site_fract_x
_atom_site_fract_y
_atom_site_fract_z
_atom_site_U_iso_or_equiv
_atom_site_adp_type
_atom_site_occupancy
_atom_site_symmetry_multiplicity
_atom_site_calc_flag
_atom_site_refinement_flags
_atom_site_disorder_assembly
_atom_site_disorder_group
N1 N 0.2159(6) 0.3360(2) 0.9246(5) 0.0233(17) Uani 1 1 d . . .
C2 C 0.1573(8) 0.2981(3) 1.0055(6) 0.023(2) Uani 1 1 d . . .
O2 O 0.0911(6) 0.30821(16) 1.0967(4) 0.0352(16) Uani 1 1 d . . .
C3 C 0.1998(7) 0.2437(3) 0.9605(6) 0.0208(19) Uani 1 1 d . . .
C4 C 0.1626(8) 0.1924(3) 0.9998(6) 0.023(2) Uani 1 1 d . . .
F4 F 0.0816(4) 0.18477(13) 1.0964(3) 0.0366(13) Uani 1 1 d . . .
C5 C 0.2136(8) 0.1492(3) 0.9365(7) 0.028(2) Uani 1 1 d . . .
F5 F 0.1796(4) 0.09913(15) 0.9692(3) 0.0428(13) Uani 1 1 d . . .
C6 C 0.2985(9) 0.1558(3) 0.8347(7) 0.028(2) Uani 1 1 d . . .
F6 F 0.3475(4) 0.11224(15) 0.7749(3) 0.0464(13) Uani 1 1 d . . .
C7 C 0.3316(8) 0.2068(3) 0.7933(6) 0.028(2) Uani 1 1 d . . .
F7 F 0.4123(4) 0.21246(13) 0.6932(3) 0.0403(13) Uani 1 1 d . . .
C8 C 0.2818(8) 0.2511(3) 0.8565(6) 0.0215(19) Uani 1 1 d . . .
C9 C 0.2960(8) 0.3101(3) 0.8347(6) 0.023(2) Uani 1 1 d . . .
O9 O 0.3576(5) 0.33263(17) 0.7523(4) 0.0337(15) Uani 1 1 d . . .
Si1 Si 0.2011(2) 0.40925(8) 0.93037(17) 0.0309(7) Uani 1 1 d . . .
C1A C 0.0722(6) 0.4265(2) 1.0484(5) 0.038(2) Uani 1 1 d . . .
H1A1 H -0.0170 0.4106 1.0262 0.057 Uiso 1 1 calc R . .
H1A2 H 0.0624 0.4650 1.0529 0.057 Uiso 1 1 calc R . .
H1A3 H 0.1039 0.4128 1.1276 0.057 Uiso 1 1 calc R . .
C1B C 0.3782(7) 0.4350(2) 0.9718(5) 0.042(2) Uani 1 1 d . . .
H1B1 H 0.4421 0.4258 0.9075 0.063 Uiso 1 1 calc R . .
H1B2 H 0.4101 0.4190 1.0486 0.063 Uiso 1 1 calc R . .
H1B3 H 0.3746 0.4735 0.9809 0.063 Uiso 1 1 calc R . .
C1C C 0.1425(7) 0.4328(2) 0.7759(5) 0.036(2) Uani 1 1 d . . .
H1C1 H 0.0505 0.4187 0.7568 0.054 Uiso 1 1 calc R . .
H1C2 H 0.2071 0.4204 0.7150 0.054 Uiso 1 1 calc R . .
H1C3 H 0.1393 0.4715 0.7751 0.054 Uiso 1 1 calc R . .
N11 N 0.7230(7) 0.14556(19) 0.1347(6) 0.0274(18) Uani 1 1 d . . .
C12 C 0.6674(8) 0.1803(3) 0.0449(7) 0.030(2) Uani 1 1 d . . .
O12 O 0.6049(6) 0.16819(19) -0.0513(4) 0.0371(16) Uani 1 1 d . . .
C13 C 0.7033(7) 0.2368(3) 0.0870(7) 0.0198(19) Uani 1 1 d . . .
C14 C 0.6707(8) 0.2865(3) 0.0362(7) 0.025(2) Uani 1 1 d . . .
F14 F 0.5930(4) 0.29257(14) -0.0685(3) 0.0411(12) Uani 1 1 d . . .
C15 C 0.7225(8) 0.3322(3) 0.0982(7) 0.027(2) Uani 1 1 d . . .
F15 F 0.6924(4) 0.38123(16) 0.0514(3) 0.0438(13) Uani 1 1 d . . .
C16 C 0.8011(8) 0.3272(3) 0.2052(7) 0.031(2) Uani 1 1 d . . .
F16 F 0.8500(4) 0.37228(15) 0.2613(3) 0.0450(13) Uani 1 1 d . . .
C17 C 0.8304(8) 0.2770(3) 0.2555(6) 0.023(2) Uani 1 1 d . . .
F17 F 0.9059(4) 0.27510(14) 0.3625(3) 0.0409(12) Uani 1 1 d . . .
C18 C 0.7793(8) 0.2314(3) 0.1962(6) 0.021(2) Uani 1 1 d . . .
C19 C 0.7966(8) 0.1731(3) 0.2292(7) 0.023(2) Uani 1 1 d . . .
O19 O 0.8599(6) 0.15436(17) 0.3155(4) 0.0350(15) Uani 1 1 d . . .
Si2 Si 0.6928(3) 0.07269(8) 0.12297(18) 0.0332(7) Uani 1 1 d . . .
C2A C 0.7348(6) 0.0429(2) 0.2780(5) 0.044(2) Uani 1 1 d . . .
H2A1 H 0.8335 0.0467 0.2964 0.066 Uiso 1 1 calc R . .
H2A2 H 0.7104 0.0052 0.2775 0.066 Uiso 1 1 calc R . .
H2A3 H 0.6821 0.0612 0.3401 0.066 Uiso 1 1 calc R . .
C2B C 0.5049(7) 0.0643(2) 0.0855(5) 0.045(2) Uani 1 1 d . . .
H2B1 H 0.4829 0.0814 0.0075 0.068 Uiso 1 1 calc R . .
H2B2 H 0.4506 0.0805 0.1494 0.068 Uiso 1 1 calc R . .
H2B3 H 0.4830 0.0265 0.0800 0.068 Uiso 1 1 calc R . .
C2C C 0.8097(7) 0.0464(2) 0.0044(5) 0.044(2) Uani 1 1 d . . .
H2C1 H 0.7869 0.0631 -0.0740 0.067 Uiso 1 1 calc R . .
H2C2 H 0.7978 0.0080 -0.0026 0.067 Uiso 1 1 calc R . .
H2C3 H 0.9055 0.0544 0.0276 0.067 Uiso 1 1 calc R . .

loop_
_atom_site_aniso_label
_atom_site_aniso_U_11
_atom_site_aniso_U_22
_atom_site_aniso_U_33
_atom_site_aniso_U_23
_atom_site_aniso_U_13
_atom_site_aniso_U_12
N1 0.023(5) 0.022(4) 0.025(4) 0.001(3) 0.006(3) 0.003(4)
C2 0.017(6) 0.031(6) 0.022(5) 0.007(5) 0.000(4) 0.004(5)
O2 0.047(4) 0.032(3) 0.027(3) 0.003(3) 0.017(3) 0.001(3)
C3 0.015(5) 0.025(5) 0.022(5) 0.003(4) 0.003(4) 0.005(5)
C4 0.018(6) 0.018(5) 0.033(5) 0.002(5) 0.005(4) -0.002(5)
F4 0.039(3) 0.031(3) 0.041(2) 0.018(2) 0.020(3) -0.002(2)
C5 0.029(7) 0.019(6) 0.036(6) 0.008(5) -0.004(5) -0.004(5)
F5 0.046(4) 0.027(3) 0.056(3) 0.011(2) 0.002(2) 0.002(3)
C6 0.036(7) 0.020(5) 0.029(5) -0.010(5) -0.007(5) 0.010(5)
F6 0.056(4) 0.037(3) 0.047(3) -0.009(2) 0.008(2) 0.006(3)
C7 0.030(6) 0.034(6) 0.022(5) 0.007(5) 0.015(4) -0.004(5)
F7 0.045(3) 0.038(3) 0.038(2) 0.001(2) 0.018(3) 0.001(3)
C8 0.024(6) 0.021(5) 0.019(5) -0.001(5) -0.003(4) -0.006(5)
C9 0.019(6) 0.029(6) 0.021(5) 0.006(4) -0.003(5) -0.001(5)
O9 0.038(4) 0.030(3) 0.033(3) 0.011(3) 0.009(3) -0.002(3)
Si1 0.0304(19) 0.0285(15) 0.0337(14) -0.0019(11) 0.0011(13) -0.0004(14)
C1A 0.041(6) 0.027(5) 0.046(5) -0.006(4) -0.002(5) 0.004(5)
C1B 0.050(6) 0.029(5) 0.047(5) -0.003(4) -0.005(5) -0.017(5)
C1C 0.034(6) 0.034(5) 0.040(5) 0.005(4) 0.007(4) 0.001(5)
N11 0.029(5) 0.024(4) 0.028(4) 0.002(4) -0.006(4) 0.002(4)
C12 0.024(7) 0.041(7) 0.024(6) -0.002(6) 0.007(5) -0.003(5)
O12 0.052(5) 0.030(3) 0.029(3) -0.006(3) -0.009(3) -0.001(3)
C13 0.013(5) 0.023(6) 0.023(5) 0.001(5) -0.001(4) 0.003(5)
C14 0.013(6) 0.036(6) 0.026(5) -0.001(5) -0.001(4) -0.001(5)
F14 0.042(3) 0.042(3) 0.039(3) 0.011(2) -0.007(3) 0.000(3)
C15 0.022(7) 0.015(5) 0.043(6) -0.001(5) 0.003(5) 0.006(5)
F15 0.051(4) 0.029(3) 0.051(3) 0.007(2) 0.002(3) 0.003(3)
C16 0.021(6) 0.033(6) 0.037(6) -0.003(6) -0.004(5) -0.009(5)
F16 0.051(4) 0.037(3) 0.047(3) -0.008(2) 0.003(3) -0.010(3)
C17 0.021(6) 0.026(6) 0.023(5) 0.005(5) 0.001(4) 0.007(5)
F17 0.039(3) 0.046(3) 0.037(3) -0.003(2) -0.014(2) -0.006(3)
C18 0.022(6) 0.027(6) 0.015(5) -0.003(5) 0.000(4) 0.002(5)
C19 0.015(6) 0.028(6) 0.027(6) -0.002(5) 0.002(5) 0.000(5)
O19 0.040(4) 0.034(3) 0.030(3) 0.006(3) -0.018(3) 0.010(3)
Si2 0.0297(18) 0.0290(14) 0.0410(15) -0.0047(12) 0.0014(13) 0.0008(14)
C2A 0.048(7) 0.030(5) 0.054(5) 0.006(4) 0.007(5) -0.009(5)
C2B 0.046(7) 0.022(5) 0.068(6) -0.014(4) 0.006(5) 0.005(5)
C2C 0.062(7) 0.024(5) 0.048(5) -0.007(4) 0.025(5) -0.008(5)

loop_
_atom_type_symbol
_atom_type_description
_atom_type_scat_dispersion_real
_atom_type_scat_dispersion_imag
_atom_type_scat_source
C C 0.0033 0.0016 'International Tables Vol C Tables 4.2.6.8 and 6.1.1.4'
H H 0.0000 0.0000 'International Tables Vol C Tables 4.2.6.8 and 6.1.1.4'
N N 0.0061 0.0033 'International Tables Vol C Tables 4.2.6.8 and 6.1.1.4'
O O 0.0106 0.0060 'International Tables Vol C Tables 4.2.6.8 and 6.1.1.4'
F F 0.0171 0.0103 'International Tables Vol C Tables 4.2.6.8 and 6.1.1.4'
Si Si 0.0817 0.0704 'International Tables Vol C Tables 4.2.6.8 and 6.1.1.4'

loop_
_geom_angle_atom_site_label_1
_geom_angle_atom_site_label_2
_geom_angle_atom_site_label_3
_geom_angle
_geom_angle_site_symmetry_1
_geom_angle_site_symmetry_3
_geom_angle_publ_flag
C9 N1 C2 110.8(5) . . ?
C9 N1 Si1 121.5(5) . . ?
C2 N1 Si1 127.7(5) . . ?
O2 C2 N1 126.1(7) . . ?
O2 C2 C3 127.1(7) . . ?
N1 C2 C3 106.7(6) . . ?
C4 C3 C8 121.2(6) . . ?
C4 C3 C2 130.9(6) . . ?
C8 C3 C2 107.8(6) . . ?
F4 C4 C5 120.1(6) . . ?
F4 C4 C3 122.0(7) . . ?
C5 C4 C3 117.9(7) . . ?
F5 C5 C4 120.4(7) . . ?
F5 C5 C6 117.9(7) . . ?
C4 C5 C6 121.6(7) . . ?
F6 C6 C7 119.6(7) . . ?
F6 C6 C5 120.0(7) . . ?
C7 C6 C5 120.4(7) . . ?
F7 C7 C6 119.6(7) . . ?
F7 C7 C8 121.5(7) . . ?
C6 C7 C8 118.9(6) . . ?
C7 C8 C3 120.0(6) . . ?
C7 C8 C9 131.9(7) . . ?
C3 C8 C9 108.1(6) . . ?
O9 C9 N1 125.3(6) . . ?
O9 C9 C8 128.0(7) . . ?
N1 C9 C8 106.7(6) . . ?
N1 Si1 C1A 108.0(3) . . ?
N1 Si1 C1C 107.9(3) . . ?
C1A Si1 C1C 111.1(3) . . ?
N1 Si1 C1B 106.3(3) . . ?
C1A Si1 C1B 111.9(3) . . ?
C1C Si1 C1B 111.4(3) . . ?
Si1 C1A H1A1 109.5 . . ?
Si1 C1A H1A2 109.5 . . ?
H1A1 C1A H1A2 109.5 . . ?
Si1 C1A H1A3 109.5 . . ?
H1A1 C1A H1A3 109.5 . . ?
H1A2 C1A H1A3 109.5 . . ?
Si1 C1B H1B1 109.5 . . ?
Si1 C1B H1B2 109.5 . . ?
H1B1 C1B H1B2 109.5 . . ?
Si1 C1B H1B3 109.5 . . ?
H1B1 C1B H1B3 109.5 . . ?
H1B2 C1B H1B3 109.5 . . ?
Si1 C1C H1C1 109.5 . . ?
Si1 C1C H1C2 109.5 . . ?
H1C1 C1C H1C2 109.5 . . ?
Si1 C1C H1C3 109.5 . . ?
H1C1 C1C H1C3 109.5 . . ?
H1C2 C1C H1C3 109.5 . . ?
C12 N11 C19 112.4(6) . . ?
C12 N11 Si2 120.4(6) . . ?
C19 N11 Si2 127.3(5) . . ?
O12 C12 N11 127.5(8) . . ?
O12 C12 C13 125.9(8) . . ?
N11 C12 C13 106.6(7) . . ?
C18 C13 C14 122.4(8) . . ?
C18 C13 C12 106.2(7) . . ?
C14 C13 C12 131.4(7) . . ?
F14 C14 C13 123.2(7) . . ?
F14 C14 C15 119.4(7) . . ?
C13 C14 C15 117.4(7) . . ?
F15 C15 C16 120.4(8) . . ?
F15 C15 C14 118.9(7) . . ?
C16 C15 C14 120.7(8) . . ?
F16 C16 C15 118.8(8) . . ?
F16 C16 C17 120.3(7) . . ?
C15 C16 C17 120.9(8) . . ?
F17 C17 C16 117.9(7) . . ?
F17 C17 C18 122.9(7) . . ?
C16 C17 C18 119.2(7) . . ?
C13 C18 C17 119.3(7) . . ?
C13 C18 C19 110.5(7) . . ?
C17 C18 C19 130.1(7) . . ?
O19 C19 N11 127.9(8) . . ?
O19 C19 C18 127.8(8) . . ?
N11 C19 C18 104.3(6) . . ?
N11 Si2 C2B 106.1(3) . . ?
N11 Si2 C2C 107.5(3) . . ?
C2B Si2 C2C 114.2(3) . . ?
N11 Si2 C2A 107.4(3) . . ?
C2B Si2 C2A 109.8(3) . . ?
C2C Si2 C2A 111.4(3) . . ?
Si2 C2A H2A1 109.5 . . ?
Si2 C2A H2A2 109.5 . . ?
H2A1 C2A H2A2 109.5 . . ?
Si2 C2A H2A3 109.5 . . ?
H2A1 C2A H2A3 109.5 . . ?
H2A2 C2A H2A3 109.5 . . ?
Si2 C2B H2B1 109.5 . . ?
Si2 C2B H2B2 109.5 . . ?
H2B1 C2B H2B2 109.5 . . ?
Si2 C2B H2B3 109.5 . . ?
H2B1 C2B H2B3 109.5 . . ?
H2B2 C2B H2B3 109.5 . . ?
Si2 C2C H2C1 109.5 . . ?
Si2 C2C H2C2 109.5 . . ?
H2C1 C2C H2C2 109.5 . . ?
Si2 C2C H2C3 109.5 . . ?
H2C1 C2C H2C3 109.5 . . ?
H2C2 C2C H2C3 109.5 . . ?

loop_
_geom_bond_atom_site_label_1
_geom_bond_atom_site_label_2
_geom_bond_distance
_geom_bond_site_symmetry_2
_geom_bond_publ_flag
N1 C9 1.402(7) . ?
N1 C2 1.405(7) . ?
N1 Si1 1.821(5) . ?
C2 O2 1.207(6) . ?
C2 C3 1.490(8) . ?
C3 C4 1.386(8) . ?
C3 C8 1.393(7) . ?
C4 F4 1.323(7) . ?
C4 C5 1.365(8) . ?
C5 F5 1.331(6) . ?
C5 C6 1.388(8) . ?
C6 F6 1.346(6) . ?
C6 C7 1.379(8) . ?
C7 F7 1.347(6) . ?
C7 C8 1.380(8) . ?
C8 C9 1.488(8) . ?
C9 O9 1.212(6) . ?
Si1 C1A 1.838(5) . ?
Si1 C1C 1.838(5) . ?
Si1 C1B 1.847(6) . ?
C1A H1A1 0.9600 . ?
C1A H1A2 0.9600 . ?
C1A H1A3 0.9600 . ?
C1B H1B1 0.9600 . ?
C1B H1B2 0.9600 . ?
C1B H1B3 0.9600 . ?
C1C H1C1 0.9600 . ?
C1C H1C2 0.9600 . ?
C1C H1C3 0.9600 . ?
N11 C12 1.391(8) . ?
N11 C19 1.400(8) . ?
N11 Si2 1.831(5) . ?
C12 O12 1.220(8) . ?
C12 C13 1.506(9) . ?
C13 C18 1.373(8) . ?
C13 C14 1.378(9) . ?
C14 F14 1.343(7) . ?
C14 C15 1.397(9) . ?
C15 F15 1.344(7) . ?
C15 C16 1.364(9) . ?
C16 F16 1.347(7) . ?
C16 C17 1.381(9) . ?
C17 F17 1.345(7) . ?
C17 C18 1.381(8) . ?
C18 C19 1.495(9) . ?
C19 O19 1.190(7) . ?
Si2 C2B 1.834(6) . ?
Si2 C2C 1.834(5) . ?
Si2 C2A 1.862(5) . ?
C2A H2A1 0.9600 . ?
C2A H2A2 0.9600 . ?
C2A H2A3 0.9600 . ?
C2B H2B1 0.9600 . ?
C2B H2B2 0.9600 . ?
C2B H2B3 0.9600 . ?
C2C H2C1 0.9600 . ?
C2C H2C2 0.9600 . ?
C2C H2C3 0.9600 . ?
